data_2241844
loop_
_publ_author_name
'Alfonso, Monserrat'
'Stoeckli-Evans, Helen'

_publ_section_title
;
 Isotypic Mn^II^ and Fe^II^ binuclear complexes of the ligand
 5,6-bis(pyridin-2-yl)-pyrazine-2,3-dicarboxylic acid
;
_journal_issue 10
_journal_name_full 'Acta Crystallographica Section E'
_journal_page_first 1412
_journal_page_last 1416
_journal_paper_doi 10.1107/S2056989016014055
_journal_volume 72
_journal_year 2016
_chemical_formula_iupac '[Mn2 (C16 H8 N4 O4)2 (H2 O)4], 4H2 O'
_chemical_formula_moiety 'C32 H24 Mn2 N8 O12, 4(H2 O)'
_chemical_formula_sum 'C32 H32 Mn2 N8 O16'
_chemical_formula_weight 894.53
_chemical_name_systematic
'Bis[\m-5,6-bis(pyridin-2-yl)pyrazine-2,3-dicarboxylato]-\k^4^<i>N</i>^1^,<i>O</i>^2^,<i>N</i>^6^:<i>O</i>^3^;\k^4^<i>O</i>^3^:<i>N</i>^1^,<i>O</i>^2^,<i>N</i>^6^-bis[diaquamanganese(II)] tetrahydrate'
_space_group_crystal_system triclinic
_space_group_IT_number 2
_space_group_name_Hall '-P 1'
_space_group_name_H-M_alt 'P -1'
_symmetry_space_group_name_Hall '-P 1'
_symmetry_space_group_name_H-M 'P -1'
_atom_sites_solution_hydrogens mixed
_atom_sites_solution_primary direct
_atom_sites_solution_secondary difmap
_audit_creation_method SHELXL-2014/6
_cell_angle_alpha 70.527(8)
_cell_angle_beta 84.232(9)
_cell_angle_gamma 84.849(8)
_cell_formula_units_Z 1
_cell_length_a 8.148(7)
_cell_length_b 10.4408(13)
_cell_length_c 11.5796(11)
_cell_measurement_reflns_used 22
_cell_measurement_temperature 293(2)
_cell_measurement_theta_max 19.65
_cell_measurement_theta_min 14.0
_cell_volume 922.4(8)
_computing_cell_refinement
;
<i>STADI4 Software</i> (Stoe & Cie, 1997)
;
_computing_data_collection
;
<i>STADI4 Software</i> (Stoe & Cie, 1997)
;
_computing_data_reduction
;
X-RED Software (Stoe & Cie, 1997)
;
_computing_molecular_graphics
;
PLATON (Spek, 2009) and Mercury (Macrae <i>et al.</i>,  2008)
;
_computing_publication_material
;
SHELXL2014 (Sheldrick, 2015), PLATON (Spek, 2009)
and publCIF (Westrip, 2010)
;
_computing_structure_refinement
;
SHELXL2014 (Sheldrick, 2015)
;
_computing_structure_solution
;
SHELXS97 (Sheldrick, 2008)
;
_diffrn_ambient_temperature 293(2)
_diffrn_measured_fraction_theta_full 0.970
_diffrn_measured_fraction_theta_max 0.999
_diffrn_measurement_device 'Stoe-Siemens AED2, 4-circle'
_diffrn_measurement_method '\w/\2q scans'
_diffrn_radiation_monochromator 'plane graphite'
_diffrn_radiation_source 'fine-focus sealed tube'
_diffrn_radiation_type MoK\a
_diffrn_radiation_wavelength 0.71073
_diffrn_reflns_av_R_equivalents 0.000
_diffrn_reflns_limit_h_max 9
_diffrn_reflns_limit_h_min -9
_diffrn_reflns_limit_k_max 12
_diffrn_reflns_limit_k_min -11
_diffrn_reflns_limit_l_max 13
_diffrn_reflns_limit_l_min 0
_diffrn_reflns_number 3244
_diffrn_reflns_theta_full 25.242
_diffrn_reflns_theta_max 25.000
_diffrn_reflns_theta_min 2.073
_diffrn_standards_decay_% 2
_diffrn_standards_interval_time 60
_diffrn_standards_number 3
_exptl_absorpt_coefficient_mu 0.770
_exptl_absorpt_correction_type none
_exptl_crystal_colour yellow
_exptl_crystal_density_diffrn 1.610
_exptl_crystal_description block
_exptl_crystal_F_000 458
_exptl_crystal_size_max 0.380
_exptl_crystal_size_mid 0.270
_exptl_crystal_size_min 0.230
_refine_diff_density_max 0.446
_refine_diff_density_min -0.397
_refine_ls_extinction_method none
_refine_ls_goodness_of_fit_ref 1.112
_refine_ls_hydrogen_treatment mixed
_refine_ls_matrix_type full
_refine_ls_number_parameters 294
_refine_ls_number_reflns 3244
_refine_ls_number_restraints 8
_refine_ls_restrained_S_all 1.110
_refine_ls_R_factor_all 0.0611
_refine_ls_R_factor_gt 0.0450
_refine_ls_shift/su_max 0.000
_refine_ls_shift/su_mean 0.000
_refine_ls_structure_factor_coef Fsqd
_refine_ls_weighting_details 'w=1/[\s^2^(Fo^2^)+(0.0390P)^2^+1.0007P] where P=(Fo^2^+2Fc^2^)/3'
_refine_ls_weighting_scheme calc
_refine_ls_wR_factor_gt 0.0971
_refine_ls_wR_factor_ref 0.1080
_reflns_number_gt 2689
_reflns_number_total 3244
_reflns_threshold_expression 'I > 2\s(I)'
_cod_data_source_file pj2034sup1.cif
_cod_data_source_block I
_cod_database_code 2241844
_shelx_space_group_comment
;
The symmetry employed for this shelxl refinement is uniquely defined
by the following loop, which should always be used as a source of
symmetry information in preference to the above space-group names.
They are only intended as comments.
;
_shelx_estimated_absorpt_t_min 0.758
_shelx_estimated_absorpt_t_max 0.843
_shelxl_version_number 2014/6

loop_
_space_group_symop_operation_xyz
'x, y, z'
'-x, -y, -z'

loop_
_atom_site_type_symbol
_atom_site_label
_atom_site_fract_x
_atom_site_fract_y
_atom_site_fract_z
_atom_site_U_iso_or_equiv
_atom_site_adp_type
_atom_site_calc_flag
_atom_site_occupancy
Mn Mn1 0.70864(6) 0.99063(5) 0.82620(4) 0.02391(16) Uani d 1
N N1 0.9248(3) 0.8600(3) 0.9156(2) 0.0206(6) Uani d 1
N N2 1.1681(3) 0.6867(3) 1.0396(2) 0.0235(6) Uani d 1
N N3 0.8377(4) 0.8748(3) 0.7001(3) 0.0312(7) Uani d 1
N N4 1.4257(3) 0.6290(3) 0.8621(3) 0.0321(7) Uani d 1
O O1 0.7117(3) 1.0051(2) 1.0136(2) 0.0265(5) Uani d 1
O O2 0.8025(3) 0.9040(3) 1.2007(2) 0.0319(6) Uani d 1
O O3 1.1805(3) 0.8180(2) 1.2502(2) 0.0304(5) Uani d 1
O O4 1.0455(3) 0.6281(3) 1.3049(2) 0.0365(6) Uani d 1
O O1W 0.5391(3) 0.8379(3) 0.9213(3) 0.0357(6) Uani d 1
H H1WA 0.455(4) 0.875(4) 0.946(4) 0.051(13) Uiso d 1
H H1WB 0.505(5) 0.774(3) 0.903(4) 0.053(14) Uiso d 1
O O2W 0.5185(3) 1.0850(3) 0.7038(3) 0.0424(7) Uani d 1
H H2WA 0.419(3) 1.079(5) 0.733(4) 0.058(15) Uiso d 1
H H2WB 0.523(5) 1.166(2) 0.659(4) 0.052(14) Uiso d 1
C C1 0.9384(4) 0.8447(3) 1.0332(3) 0.0199(6) Uani d 1
C C2 1.0656(4) 0.7588(3) 1.0956(3) 0.0209(7) Uani d 1
C C3 1.1502(4) 0.6992(3) 0.9223(3) 0.0215(7) Uani d 1
C C4 1.0271(4) 0.7907(3) 0.8571(3) 0.0221(7) Uani d 1
C C5 0.9896(4) 0.8167(3) 0.7265(3) 0.0251(7) Uani d 1
C C6 1.0980(5) 0.7841(4) 0.6389(3) 0.0352(9) Uani d 1
H H6 1.2053 0.7500 0.6567 0.042 Uiso calc 1
C C7 1.0440(6) 0.8031(4) 0.5245(3) 0.0446(10) Uani d 1
H H7 1.1148 0.7812 0.4647 0.053 Uiso calc 1
C C8 0.8856(6) 0.8542(4) 0.4996(3) 0.0466(11) Uani d 1
H H8 0.8455 0.8634 0.4247 0.056 Uiso calc 1
C C9 0.7872(5) 0.8917(4) 0.5885(3) 0.0423(10) Uani d 1
H H9 0.6815 0.9303 0.5706 0.051 Uiso calc 1
C C10 1.2647(4) 0.6068(3) 0.8723(3) 0.0220(7) Uani d 1
C C11 1.2058(4) 0.5036(3) 0.8415(3) 0.0315(8) Uani d 1
H H11 1.0930 0.4917 0.8485 0.038 Uiso calc 1
C C12 1.3179(5) 0.4179(4) 0.7999(3) 0.0359(9) Uani d 1
H H12 1.2817 0.3471 0.7790 0.043 Uiso calc 1
C C13 1.4837(5) 0.4392(4) 0.7900(3) 0.0382(9) Uani d 1
H H13 1.5615 0.3834 0.7621 0.046 Uiso calc 1
C C14 1.5315(5) 0.5442(4) 0.8220(4) 0.0398(9) Uani d 1
H H14 1.6438 0.5576 0.8156 0.048 Uiso calc 1
C C15 0.8067(4) 0.9252(3) 1.0883(3) 0.0220(7) Uani d 1
C C16 1.0965(4) 0.7345(3) 1.2291(3) 0.0249(7) Uani d 1
O O3W 0.5321(5) 0.3184(4) 0.5099(3) 0.0592(9) Uani d 1
H H3WA 0.441(4) 0.361(4) 0.496(4) 0.063(16) Uiso d 1
H H3WB 0.605(5) 0.376(4) 0.496(5) 0.064(17) Uiso d 1
O O4W 0.2287(4) 0.4854(4) 0.5048(3) 0.0541(8) Uani d 1
H H4WA 0.156(5) 0.450(5) 0.561(4) 0.09(2) Uiso d 1
H H4WB 0.177(6) 0.528(5) 0.443(4) 0.09(2) Uiso d 1

loop_
_atom_site_aniso_label
_atom_site_aniso_U_11
_atom_site_aniso_U_22
_atom_site_aniso_U_33
_atom_site_aniso_U_12
_atom_site_aniso_U_13
_atom_site_aniso_U_23
Mn1 0.0229(3) 0.0281(3) 0.0212(3) 0.0047(2) -0.00536(19) -0.0092(2)
N1 0.0206(13) 0.0254(14) 0.0170(13) 0.0020(11) -0.0013(10) -0.0094(11)
N2 0.0227(14) 0.0255(14) 0.0241(14) 0.0032(11) -0.0052(11) -0.0108(12)
N3 0.0327(16) 0.0421(18) 0.0229(15) 0.0071(13) -0.0094(12) -0.0164(13)
N4 0.0252(15) 0.0384(17) 0.0387(17) 0.0029(13) -0.0029(13) -0.0216(14)
O1 0.0291(12) 0.0296(12) 0.0214(12) 0.0084(10) -0.0043(10) -0.0110(10)
O2 0.0309(13) 0.0458(15) 0.0210(12) 0.0088(11) -0.0020(10) -0.0164(11)
O3 0.0360(14) 0.0363(14) 0.0222(12) -0.0046(11) -0.0076(10) -0.0117(10)
O4 0.0466(16) 0.0360(15) 0.0234(13) -0.0105(12) -0.0068(11) -0.0020(11)
O1W 0.0290(14) 0.0340(15) 0.0490(17) -0.0058(12) 0.0061(12) -0.0218(13)
O2W 0.0254(15) 0.0521(19) 0.0360(16) 0.0046(13) -0.0067(12) 0.0031(14)
C1 0.0225(16) 0.0194(16) 0.0172(15) -0.0022(13) 0.0000(12) -0.0054(12)
C2 0.0200(16) 0.0236(16) 0.0206(16) -0.0034(13) -0.0028(13) -0.0083(13)
C3 0.0216(16) 0.0218(16) 0.0220(16) -0.0013(13) -0.0027(13) -0.0082(13)
C4 0.0243(17) 0.0245(17) 0.0190(16) 0.0026(13) -0.0032(13) -0.0096(13)
C5 0.0330(19) 0.0270(17) 0.0169(16) 0.0049(14) -0.0045(14) -0.0101(14)
C6 0.040(2) 0.041(2) 0.0242(18) 0.0142(17) -0.0039(15) -0.0133(16)
C7 0.071(3) 0.044(2) 0.0187(18) 0.012(2) 0.0017(18) -0.0150(17)
C8 0.071(3) 0.051(3) 0.0219(19) 0.011(2) -0.0142(19) -0.0184(18)
C9 0.046(2) 0.054(3) 0.031(2) 0.0112(19) -0.0190(18) -0.0183(19)
C10 0.0229(16) 0.0230(16) 0.0201(16) 0.0048(13) -0.0050(13) -0.0078(13)
C11 0.0291(18) 0.0278(19) 0.038(2) -0.0011(15) -0.0004(15) -0.0122(16)
C12 0.049(2) 0.0256(19) 0.036(2) 0.0006(17) -0.0038(17) -0.0142(16)
C13 0.041(2) 0.039(2) 0.038(2) 0.0157(17) -0.0044(17) -0.0209(18)
C14 0.0249(19) 0.051(2) 0.051(2) 0.0086(17) -0.0060(17) -0.029(2)
C15 0.0206(16) 0.0254(17) 0.0229(17) -0.0040(13) -0.0004(13) -0.0113(14)
C16 0.0221(17) 0.0307(19) 0.0223(17) 0.0063(14) -0.0058(13) -0.0100(15)
O3W 0.052(2) 0.050(2) 0.062(2) 0.0047(18) -0.0119(17) 0.0001(16)
O4W 0.0378(17) 0.066(2) 0.0458(19) 0.0026(15) -0.0105(15) 0.0000(16)

loop_
_atom_type_symbol
_atom_type_description
_atom_type_scat_dispersion_real
_atom_type_scat_dispersion_imag
_atom_type_scat_source
C C 0.0033 0.0016 'International Tables Vol C Tables 4.2.6.8 and 6.1.1.4'
H H 0.0000 0.0000 'International Tables Vol C Tables 4.2.6.8 and 6.1.1.4'
N N 0.0061 0.0033 'International Tables Vol C Tables 4.2.6.8 and 6.1.1.4'
Mn Mn 0.3368 0.7283 'International Tables Vol C Tables 4.2.6.8 and 6.1.1.4'
O O 0.0106 0.0060 'International Tables Vol C Tables 4.2.6.8 and 6.1.1.4'

loop_
_geom_angle_atom_site_label_1
_geom_angle_atom_site_label_2
_geom_angle_atom_site_label_3
_geom_angle_site_symmetry_1
_geom_angle_site_symmetry_3
_geom_angle
_geom_angle_publ_flag
O3 Mn1 O1W 2_777 . 162.15(10) y
O3 Mn1 O2W 2_777 . 85.00(11) y
O1W Mn1 O2W . . 86.92(12) y
O3 Mn1 O1 2_777 . 89.80(9) y
O1W Mn1 O1 . . 81.62(10) y
O2W Mn1 O1 . . 124.11(10) y
O3 Mn1 N1 2_777 . 99.80(10) y
O1W Mn1 N1 . . 92.39(11) y
O2W Mn1 N1 . . 163.62(11) y
O1 Mn1 N1 . . 71.84(8) y
O3 Mn1 N3 2_777 . 100.80(10) y
O1W Mn1 N3 . . 95.57(11) y
O2W Mn1 N3 . . 93.71(11) y
O1 Mn1 N3 . . 141.63(9) y
N1 Mn1 N3 . . 70.05(9) y
C1 N1 C4 . . 121.1(3) ?
C1 N1 Mn1 . . 117.1(2) ?
C4 N1 Mn1 . . 121.5(2) ?
C2 N2 C3 . . 119.7(3) ?
C9 N3 C5 . . 118.5(3) ?
C9 N3 Mn1 . . 122.3(2) ?
C5 N3 Mn1 . . 117.1(2) ?
C10 N4 C14 . . 117.2(3) ?
C15 O1 Mn1 . . 119.75(19) ?
C16 O3 Mn1 . 2_777 145.3(2) ?
Mn1 O1W H1WA . . 108(3) ?
Mn1 O1W H1WB . . 132(3) ?
H1WA O1W H1WB . . 105(4) ?
Mn1 O2W H2WA . . 118(3) ?
Mn1 O2W H2WB . . 121(3) ?
H2WA O2W H2WB . . 104(4) ?
N1 C1 C2 . . 119.7(3) ?
N1 C1 C15 . . 114.6(3) ?
C2 C1 C15 . . 125.7(3) ?
N2 C2 C1 . . 120.2(3) ?
N2 C2 C16 . . 114.9(3) ?
C1 C2 C16 . . 124.9(3) ?
N2 C3 C4 . . 120.3(3) ?
N2 C3 C10 . . 114.7(3) ?
C4 C3 C10 . . 124.9(3) ?
N1 C4 C3 . . 118.8(3) ?
N1 C4 C5 . . 113.8(3) ?
C3 C4 C5 . . 127.3(3) ?
N3 C5 C6 . . 121.5(3) ?
N3 C5 C4 . . 114.0(3) ?
C6 C5 C4 . . 124.5(3) ?
C7 C6 C5 . . 118.9(3) ?
C7 C6 H6 . . 120.5 ?
C5 C6 H6 . . 120.5 ?
C8 C7 C6 . . 119.7(3) ?
C8 C7 H7 . . 120.1 ?
C6 C7 H7 . . 120.1 ?
C7 C8 C9 . . 118.3(3) ?
C7 C8 H8 . . 120.8 ?
C9 C8 H8 . . 120.8 ?
N3 C9 C8 . . 122.8(4) ?
N3 C9 H9 . . 118.6 ?
C8 C9 H9 . . 118.6 ?
N4 C10 C11 . . 122.8(3) ?
N4 C10 C3 . . 116.1(3) ?
C11 C10 C3 . . 121.1(3) ?
C10 C11 C12 . . 118.7(3) ?
C10 C11 H11 . . 120.7 ?
C12 C11 H11 . . 120.7 ?
C13 C12 C11 . . 119.0(3) ?
C13 C12 H12 . . 120.5 ?
C11 C12 H12 . . 120.5 ?
C14 C13 C12 . . 118.6(3) ?
C14 C13 H13 . . 120.7 ?
C12 C13 H13 . . 120.7 ?
N4 C14 C13 . . 123.7(4) ?
N4 C14 H14 . . 118.1 ?
C13 C14 H14 . . 118.1 ?
O2 C15 O1 . . 127.1(3) ?
O2 C15 C1 . . 117.5(3) ?
O1 C15 C1 . . 115.4(3) ?
O4 C16 O3 . . 126.5(3) ?
O4 C16 C2 . . 116.0(3) ?
O3 C16 C2 . . 117.2(3) ?
H3WA O3W H3WB . . 108(5) ?
H4WA O4W H4WB . . 106(5) ?

loop_
_geom_bond_atom_site_label_1
_geom_bond_atom_site_label_2
_geom_bond_site_symmetry_2
_geom_bond_distance
_geom_bond_publ_flag
Mn1 O3 2_777 2.139(2) y
Mn1 O1W . 2.141(3) y
Mn1 O2W . 2.148(3) y
Mn1 O1 . 2.228(2) y
Mn1 N1 . 2.242(3) y
Mn1 N3 . 2.311(3) y
N1 C1 . 1.333(4) ?
N1 C4 . 1.335(4) ?
N2 C2 . 1.337(4) ?
N2 C3 . 1.342(4) ?
N3 C9 . 1.345(4) ?
N3 C5 . 1.346(4) ?
N4 C10 . 1.339(4) ?
N4 C14 . 1.341(4) ?
O1 C15 . 1.257(4) y
O2 C15 . 1.243(4) y
O3 C16 . 1.254(4) y
O3 Mn1 2_777 2.139(2) ?
O4 C16 . 1.239(4) y
O1W H1WA . 0.831(19) ?
O1W H1WB . 0.839(19) ?
O2W H2WA . 0.841(19) ?
O2W H2WB . 0.833(19) ?
C1 C2 . 1.397(4) ?
C1 C15 . 1.524(4) ?
C2 C16 . 1.524(4) ?
C3 C4 . 1.410(4) ?
C3 C10 . 1.496(4) ?
C4 C5 . 1.502(4) ?
C5 C6 . 1.386(5) ?
C6 C7 . 1.383(5) ?
C6 H6 . 0.9300 ?
C7 C8 . 1.372(6) ?
C7 H7 . 0.9300 ?
C8 C9 . 1.379(6) ?
C8 H8 . 0.9300 ?
C9 H9 . 0.9300 ?
C10 C11 . 1.380(5) ?
C11 C12 . 1.385(5) ?
C11 H11 . 0.9300 ?
C12 C13 . 1.376(5) ?
C12 H12 . 0.9300 ?
C13 C14 . 1.367(5) ?
C13 H13 . 0.9300 ?
C14 H14 . 0.9300 ?
O3W H3WA . 0.834(19) ?
O3W H3WB . 0.851(19) ?
O4W H4WA . 0.84(2) ?
O4W H4WB . 0.84(2) ?

loop_
_geom_hbond_atom_site_label_D
_geom_hbond_atom_site_label_H
_geom_hbond_atom_site_label_A
_geom_hbond_site_symmetry_A
_geom_hbond_distance_DH
_geom_hbond_distance_HA
_geom_hbond_distance_DA
_geom_hbond_angle_DHA
O1W H1WA O1 2_677 0.831(19) 1.89(2) 2.710(4) 168(4)
O1W H1WB N4 1_455 0.839(19) 1.91(2) 2.750(4) 179(5)
O2W H2WA O2 2_677 0.841(19) 1.91(2) 2.743(4) 170(5)
O2W H2WB O3W 1_565 0.833(19) 1.92(3) 2.710(4) 159(4)
O3W H3WA O4W . 0.834(19) 2.08(2) 2.888(5) 163(5)
O3W H3WB O4W 2_666 0.851(19) 2.07(2) 2.906(5) 169(5)
O4W H4WA O4 2_667 0.84(2) 2.16(2) 3.000(4) 175(6)
O4W H4WB O4 1_454 0.84(2) 1.95(2) 2.793(4) 176(6)
C7 H7 O3 1_554 0.93 2.40 3.216(5) 147
C8 H8 O2 1_554 0.93 2.54 3.452(4) 167

loop_
_geom_torsion_atom_site_label_1
_geom_torsion_atom_site_label_2
_geom_torsion_atom_site_label_3
_geom_torsion_atom_site_label_4
_geom_torsion_site_symmetry_1
_geom_torsion
C4 N1 C1 C2 . 2.5(5)
Mn1 N1 C1 C2 . 176.7(2)
C4 N1 C1 C15 . -176.9(3)
Mn1 N1 C1 C15 . -2.7(3)
C3 N2 C2 C1 . 1.2(5)
C3 N2 C2 C16 . 179.1(3)
N1 C1 C2 N2 . -3.5(5)
C15 C1 C2 N2 . 175.8(3)
N1 C1 C2 C16 . 178.9(3)
C15 C1 C2 C16 . -1.8(5)
C2 N2 C3 C4 . 1.9(5)
C2 N2 C3 C10 . -176.2(3)
C1 N1 C4 C3 . 0.6(5)
Mn1 N1 C4 C3 . -173.3(2)
C1 N1 C4 C5 . 177.8(3)
Mn1 N1 C4 C5 . 3.9(4)
N2 C3 C4 N1 . -2.8(5)
C10 C3 C4 N1 . 175.0(3)
N2 C3 C4 C5 . -179.7(3)
C10 C3 C4 C5 . -1.8(5)
C9 N3 C5 C6 . 4.9(5)
Mn1 N3 C5 C6 . -158.9(3)
C9 N3 C5 C4 . -174.5(3)
Mn1 N3 C5 C4 . 21.7(4)
N1 C4 C5 N3 . -16.8(4)
C3 C4 C5 N3 . 160.2(3)
N1 C4 C5 C6 . 163.8(3)
C3 C4 C5 C6 . -19.2(6)
N3 C5 C6 C7 . -4.6(6)
C4 C5 C6 C7 . 174.8(3)
C5 C6 C7 C8 . 0.4(6)
C6 C7 C8 C9 . 3.2(6)
C5 N3 C9 C8 . -1.1(6)
Mn1 N3 C9 C8 . 161.9(3)
C7 C8 C9 N3 . -2.9(7)
C14 N4 C10 C11 . -1.2(5)
C14 N4 C10 C3 . 177.5(3)
N2 C3 C10 N4 . -65.6(4)
C4 C3 C10 N4 . 116.5(4)
N2 C3 C10 C11 . 113.1(3)
C4 C3 C10 C11 . -64.8(5)
N4 C10 C11 C12 . 1.0(5)
C3 C10 C11 C12 . -177.6(3)
C10 C11 C12 C13 . -0.4(5)
C11 C12 C13 C14 . 0.2(6)
C10 N4 C14 C13 . 0.9(6)
C12 C13 C14 N4 . -0.4(6)
Mn1 O1 C15 O2 . -166.2(3)
Mn1 O1 C15 C1 . 12.6(4)
N1 C1 C15 O2 . 172.6(3)
C2 C1 C15 O2 . -6.7(5)
N1 C1 C15 O1 . -6.3(4)
C2 C1 C15 O1 . 174.3(3)
Mn1 O3 C16 O4 2_777 -176.0(3)
Mn1 O3 C16 C2 2_777 9.6(5)
N2 C2 C16 O4 . -77.6(4)
C1 C2 C16 O4 . 100.2(4)
N2 C2 C16 O3 . 97.5(4)
C1 C2 C16 O3 . -84.8(4)

_cod_database_fobs_code 2241844
